data_7100031
_journal_name_full 'Chemical Communications'
_journal_paper_doi 10.1039/b502942b
_journal_year 2005
_chemical_formula_moiety 'C37 H39 I N4 Ni '
_chemical_formula_sum 'C37 H39 I N4 Ni'
_chemical_formula_weight 725.35
_space_group_IT_number 15
_symmetry_cell_setting monoclinic
_symmetry_space_group_name_Hall '-C 2yc'
_symmetry_space_group_name_H-M 'C 1 2/c 1'
_cell_angle_alpha 90
_cell_angle_beta 116.5987(11)
_cell_angle_gamma 90
_cell_formula_units_Z 8
_cell_length_a 29.374(9)
_cell_length_b 14.767(4)
_cell_length_c 17.319(5)
_cell_measurement_temperature 123.1
_cell_volume 6717.6(33)
_exptl_crystal_density_diffrn 1.434
_cod_original_sg_symbol_H-M 'C 2/c'
_cod_original_formula_sum 'C37 H39 I N4 Ni '
_cod_database_code 7100031

loop_
_symmetry_equiv_pos_site_id
_symmetry_equiv_pos_as_xyz
1 +X,+Y,+Z
2 -X,+Y,1/2-Z
3 -X,-Y,-Z
4 +X,-Y,1/2+Z
5 1/2+X,1/2+Y,+Z
6 1/2-X,1/2+Y,1/2-Z
7 1/2-X,1/2-Y,-Z
8 1/2+X,1/2-Y,1/2+Z

loop_
_atom_site_label
_atom_site_type_symbol
_atom_site_fract_x
_atom_site_fract_y
_atom_site_fract_z
_atom_site_U_iso_or_equiv
_atom_site_adp_type
_atom_site_occupancy
_atom_site_symmetry_multiplicity
_atom_site_calc_flag
_atom_site_refinement_flags
_atom_site_disorder_assembly
_atom_site_disorder_group
I(1) I 0.151640(10) 0.10059(2) 0.30201(2) 0.02675(10) Uani 1.00 1 d . . .
Ni(1) Ni 0.14805(2) 0.20917(4) 0.18293(4) 0.0192(2) Uani 1.00 1 d . . .
N(1) N 0.2202(2) 0.2450(3) 0.2388(3) 0.0170(11) Uani 1.00 1 d . . .
N(2) N 0.2037(2) 0.2908(3) 0.0353(3) 0.0242(12) Uani 1.00 1 d . . .
N(3) N 0.1117(2) 0.3619(3) 0.0607(3) 0.0239(12) Uani 1.00 1 d . . .
N(4) N 0.0414(2) 0.1547(3) 0.0662(3) 0.0261(12) Uani 1.00 1 d . . .
C(1) C 0.2878(2) 0.3166(4) 0.2085(3) 0.028(2) Uani 1.00 1 d . . .
C(2) C 0.2352(2) 0.2864(3) 0.1868(3) 0.0190(13) Uani 1.00 1 d . . .
C(3) C 0.1931(2) 0.2968(3) 0.0988(3) 0.0204(13) Uani 1.00 1 d . . .
C(4) C 0.1424(2) 0.3000(3) 0.1009(3) 0.0203(13) Uani 1.00 1 d . . .
C(5) C 0.0826(2) 0.1765(3) 0.1125(3) 0.024(2) Uani 1.00 1 d . . .
C(6) C 0.2582(2) 0.2192(3) 0.3234(3) 0.0194(13) Uani 1.00 1 d . . .
C(7) C 0.2675(2) 0.2737(3) 0.3946(3) 0.0201(13) Uani 1.00 1 d . . .
C(8) C 0.3032(2) 0.2448(3) 0.4749(3) 0.022(1) Uani 1.00 1 d . . .
C(9) C 0.3295(2) 0.1645(4) 0.4842(3) 0.027(2) Uani 1.00 1 d . . .
C(10) C 0.3204(2) 0.1117(4) 0.4125(3) 0.026(2) Uani 1.00 1 d . . .
C(11) C 0.2845(2) 0.1381(3) 0.3318(3) 0.022(1) Uani 1.00 1 d . . .
C(12) C 0.2394(2) 0.3614(4) 0.3839(3) 0.031(2) Uani 1.00 1 d . . .
C(13) C 0.2737(2) 0.0782(4) 0.2536(3) 0.033(2) Uani 1.00 1 d . . .
C(14) C 0.1645(2) 0.2788(3) -0.0505(3) 0.0198(13) Uani 1.00 1 d . . .
C(15) C 0.1518(2) 0.3517(3) -0.1089(3) 0.026(2) Uani 1.00 1 d . . .
C(16) C 0.1167(2) 0.3353(4) -0.1955(3) 0.025(1) Uani 1.00 1 d . . .
C(17) C 0.0958(2) 0.2513(4) -0.2216(4) 0.031(2) Uani 1.00 1 d . . .
C(18) C 0.1092(2) 0.1801(3) -0.1632(3) 0.026(2) Uani 1.00 1 d . . .
C(19) C 0.1446(2) 0.1921(3) -0.0766(3) 0.023(1) Uani 1.00 1 d . . .
C(20) C 0.1746(2) 0.4430(4) -0.0782(4) 0.037(2) Uani 1.00 1 d . . .
C(21) C 0.1618(2) 0.1133(4) -0.0151(4) 0.035(2) Uani 1.00 1 d . . .
C(22) C 0.0624(2) 0.3722(3) 0.0573(3) 0.024(1) Uani 1.00 1 d . . .
C(23) C 0.0205(2) 0.3726(3) -0.0250(4) 0.027(2) Uani 1.00 1 d . . .
C(24) C -0.0278(2) 0.3844(4) -0.0318(4) 0.034(2) Uani 1.00 1 d . . .
C(25) C -0.0346(2) 0.4013(4) 0.0408(4) 0.037(2) Uani 1.00 1 d . . .
C(26) C 0.0068(2) 0.4044(4) 0.1212(4) 0.034(2) Uani 1.00 1 d . . .
C(27) C 0.0561(2) 0.3906(4) 0.1312(4) 0.028(2) Uani 1.00 1 d . . .
C(28) C 0.0294(2) 0.3600(4) -0.1034(4) 0.038(2) Uani 1.00 1 d . . .
C(29) C 0.1009(2) 0.3958(4) 0.2203(3) 0.033(2) Uani 1.00 1 d . . .
C(30) C -0.0097(2) 0.1307(4) 0.0145(4) 0.027(2) Uani 1.00 1 d . . .
C(31) C -0.0235(2) 0.0997(3) -0.0696(3) 0.027(1) Uani 1.00 1 d . . .
C(32) C -0.0734(2) 0.0728(4) -0.1170(4) 0.037(2) Uani 1.00 1 d . . .
C(33) C -0.1080(2) 0.0787(4) -0.0836(4) 0.046(2) Uani 1.00 1 d . . .
C(34) C -0.0929(2) 0.1104(4) -0.0010(4) 0.038(2) Uani 1.00 1 d . . .
C(35) C -0.0435(2) 0.1359(4) 0.0507(4) 0.030(2) Uani 1.00 1 d . . .
C(36) C 0.0143(2) 0.0944(4) -0.1047(4) 0.041(2) Uani 1.00 1 d . . .
C(37) C -0.0255(3) 0.1668(5) 0.1427(4) 0.054(2) Uani 1.00 1 d . . .
H(1) H 0.2927 0.3768 0.2302 0.034 Uiso 1.00 1 c R . .
H(2) H 0.2923 0.3148 0.1575 0.034 Uiso 1.00 1 c R . .
H(3) H 0.3119 0.2777 0.2507 0.034 Uiso 1.00 1 c R . .
H(4) H 0.3096 0.2807 0.5242 0.025 Uiso 1.00 1 c R . .
H(5) H 0.3540 0.1462 0.5400 0.031 Uiso 1.00 1 c R . .
H(6) H 0.3391 0.0574 0.4190 0.031 Uiso 1.00 1 c R . .
H(7) H 0.2582 0.4091 0.3749 0.039 Uiso 1.00 1 c R . .
H(8) H 0.2356 0.3733 0.4347 0.039 Uiso 1.00 1 c R . .
H(9) H 0.2067 0.3576 0.3358 0.039 Uiso 1.00 1 c R . .
H(10) H 0.2475 0.0361 0.2459 0.042 Uiso 1.00 1 c R . .
H(11) H 0.3038 0.0464 0.2627 0.042 Uiso 1.00 1 c R . .
H(12) H 0.2631 0.1151 0.2036 0.042 Uiso 1.00 1 c R . .
H(13) H 0.1069 0.3838 -0.2358 0.027 Uiso 1.00 1 c R . .
H(14) H 0.0723 0.2410 -0.2802 0.035 Uiso 1.00 1 c R . .
H(15) H 0.0941 0.1223 -0.1817 0.033 Uiso 1.00 1 c R . .
H(16) H 0.1532 0.4765 -0.0607 0.044 Uiso 1.00 1 c R . .
H(17) H 0.1774 0.4740 -0.1239 0.044 Uiso 1.00 1 c R . .
H(18) H 0.2073 0.4367 -0.0308 0.044 Uiso 1.00 1 c R . .
H(19) H 0.1901 0.0847 -0.0178 0.046 Uiso 1.00 1 c R . .
H(20) H 0.1347 0.0711 -0.0310 0.046 Uiso 1.00 1 c R . .
H(21) H 0.1715 0.1340 0.0421 0.046 Uiso 1.00 1 c R . .
H(22) H -0.0566 0.3817 -0.0868 0.036 Uiso 1.00 1 c R . .
H(23) H -0.0680 0.4102 0.0350 0.043 Uiso 1.00 1 c R . .
H(24) H 0.0016 0.4163 0.1706 0.043 Uiso 1.00 1 c R . .
H(25) H 0.0340 0.4179 -0.1230 0.042 Uiso 1.00 1 c R . .
H(26) H 0.0011 0.3305 -0.1480 0.042 Uiso 1.00 1 c R . .
H(27) H 0.0592 0.3246 -0.0884 0.042 Uiso 1.00 1 c R . .
H(28) H 0.1076 0.3376 0.2465 0.040 Uiso 1.00 1 c R . .
H(29) H 0.0931 0.4369 0.2549 0.040 Uiso 1.00 1 c R . .
H(30) H 0.1301 0.4165 0.2152 0.040 Uiso 1.00 1 c R . .
H(31) H -0.0843 0.0498 -0.1737 0.037 Uiso 1.00 1 c R . .
H(32) H -0.1422 0.0603 -0.1177 0.044 Uiso 1.00 1 c R . .
H(33) H -0.1174 0.1153 0.0206 0.044 Uiso 1.00 1 c R . .
H(34) H 0.0146 0.1502 -0.1317 0.046 Uiso 1.00 1 c R . .
H(35) H 0.0052 0.0468 -0.1459 0.046 Uiso 1.00 1 c R . .
H(36) H 0.0472 0.0829 -0.0591 0.046 Uiso 1.00 1 c R . .
H(37) H -0.0149 0.1158 0.1801 0.070 Uiso 1.00 1 c R . .
H(38) H -0.0522 0.1971 0.1489 0.070 Uiso 1.00 1 c R . .
H(39) H 0.0024 0.2070 0.1572 0.070 Uiso 1.00 1 c R . .

loop_
_atom_site_aniso_label
_atom_site_aniso_U_11
_atom_site_aniso_U_22
_atom_site_aniso_U_33
_atom_site_aniso_U_12
_atom_site_aniso_U_13
_atom_site_aniso_U_23
I(1) 0.0290(2) 0.0317(2) 0.0174(2) -0.0083(2) 0.0085(2) -0.0005(2)
Ni(1) 0.0181(3) 0.0231(3) 0.0142(4) -0.0029(3) 0.0051(3) -0.0017(3)
N(1) 0.016(2) 0.019(2) 0.016(2) -0.001(2) 0.007(2) -0.003(2)
N(2) 0.027(2) 0.030(2) 0.014(2) -0.004(2) 0.007(2) 0.001(2)
N(3) 0.023(2) 0.024(2) 0.023(3) 0.001(2) 0.009(2) -0.001(2)
N(4) 0.020(2) 0.025(2) 0.025(3) -0.006(2) 0.004(2) -0.002(2)
C(1) 0.022(3) 0.041(3) 0.022(3) -0.008(3) 0.009(3) -0.003(3)
C(2) 0.021(3) 0.016(2) 0.021(3) -0.002(2) 0.011(2) -0.006(2)
C(3) 0.023(3) 0.020(3) 0.015(3) 0.000(2) 0.006(2) 0.002(2)
C(4) 0.021(3) 0.026(3) 0.013(3) -0.005(2) 0.006(2) -0.009(2)
C(5) 0.034(3) 0.021(3) 0.020(3) -0.001(3) 0.013(3) 0.004(2)
C(6) 0.017(3) 0.028(3) 0.013(3) -0.004(2) 0.006(2) -0.003(2)
C(7) 0.021(3) 0.022(3) 0.017(3) -0.005(2) 0.007(2) 0.000(2)
C(8) 0.025(3) 0.028(3) 0.011(3) -0.003(2) 0.007(2) -0.001(2)
C(9) 0.019(3) 0.040(3) 0.019(3) 0.005(3) 0.004(2) 0.010(2)
C(10) 0.027(3) 0.028(3) 0.022(3) 0.008(2) 0.011(3) 0.004(2)
C(11) 0.023(3) 0.025(3) 0.022(3) 0.002(2) 0.012(3) -0.000(2)
C(12) 0.046(4) 0.031(3) 0.019(3) 0.001(3) 0.017(3) -0.005(2)
C(13) 0.033(3) 0.035(3) 0.037(4) -0.000(3) 0.020(3) -0.005(3)
C(14) 0.017(3) 0.023(3) 0.019(3) -0.002(2) 0.008(2) 0.000(2)
C(15) 0.034(3) 0.019(3) 0.025(3) -0.002(2) 0.013(3) -0.004(2)
C(16) 0.024(3) 0.032(3) 0.011(3) 0.001(3) 0.002(2) 0.006(2)
C(17) 0.021(3) 0.048(4) 0.019(3) -0.010(3) 0.005(3) -0.010(3)
C(18) 0.031(3) 0.022(3) 0.030(3) -0.003(2) 0.018(3) -0.006(2)
C(19) 0.024(3) 0.025(3) 0.021(3) -0.002(2) 0.013(3) -0.005(2)
C(20) 0.059(4) 0.029(3) 0.023(3) -0.009(3) 0.018(3) -0.003(3)
C(21) 0.049(4) 0.029(3) 0.036(4) 0.003(3) 0.026(3) -0.000(3)
C(22) 0.023(3) 0.020(3) 0.027(3) -0.005(2) 0.010(3) -0.001(2)
C(23) 0.023(3) 0.020(3) 0.028(3) 0.000(2) 0.002(3) 0.001(2)
C(24) 0.025(3) 0.032(3) 0.035(4) 0.005(3) 0.004(3) 0.001(3)
C(25) 0.017(3) 0.048(4) 0.043(4) 0.001(3) 0.011(3) 0.004(3)
C(26) 0.030(3) 0.044(4) 0.033(4) 0.007(3) 0.017(3) 0.004(3)
C(27) 0.024(3) 0.026(3) 0.031(3) -0.003(2) 0.009(3) -0.002(3)
C(28) 0.036(4) 0.038(3) 0.030(4) 0.012(3) 0.007(3) -0.004(3)
C(29) 0.032(3) 0.039(3) 0.029(3) -0.001(3) 0.015(3) -0.008(3)
C(30) 0.017(3) 0.024(3) 0.029(3) -0.006(2) -0.001(3) 0.006(2)
C(31) 0.029(3) 0.019(3) 0.023(3) 0.003(2) 0.002(3) 0.002(2)
C(32) 0.035(4) 0.042(4) 0.015(3) -0.010(3) -0.007(3) 0.003(3)
C(33) 0.028(3) 0.040(4) 0.043(4) -0.007(3) -0.007(3) 0.021(3)
C(34) 0.022(3) 0.037(3) 0.050(4) 0.002(3) 0.012(3) 0.016(3)
C(35) 0.028(3) 0.024(3) 0.032(3) -0.002(3) 0.009(3) 0.001(3)
C(36) 0.058(4) 0.025(3) 0.032(4) 0.000(3) 0.014(3) -0.002(3)
C(37) 0.070(5) 0.050(4) 0.056(5) -0.018(4) 0.041(4) -0.012(4)

loop_
_geom_bond_atom_site_label_1
_geom_bond_atom_site_label_2
_geom_bond_distance
_geom_bond_publ_flag
_geom_bond_site_symmetry_1
_geom_bond_site_symmetry_2
I(1) Ni(1) 2.5770(8) ? . .
Ni(1) N(1) 1.969(4) ? . .
Ni(1) C(4) 1.906(5) ? . .
Ni(1) C(5) 1.821(5) ? . .
N(1) C(6) 1.440(5) ? . .
N(1) C(2) 1.317(8) ? . .
N(2) C(3) 1.274(8) ? . .
N(2) C(14) 1.427(6) ? . .
N(3) C(4) 1.255(6) ? . .
N(3) C(22) 1.428(8) ? . .
N(4) C(5) 1.159(6) ? . .
N(4) C(30) 1.406(6) ? . .
C(2) C(1) 1.484(8) ? . .
C(2) C(3) 1.480(6) ? . .
C(3) C(4) 1.505(9) ? . .
C(6) C(7) 1.392(7) ? . .
C(6) C(11) 1.398(7) ? . .
C(7) C(8) 1.383(6) ? . .
C(7) C(12) 1.503(7) ? . .
C(8) C(9) 1.383(8) ? . .
C(9) C(10) 1.388(8) ? . .
C(10) C(11) 1.377(6) ? . .
C(11) C(13) 1.526(8) ? . .
C(14) C(15) 1.407(7) ? . .
C(14) C(19) 1.396(7) ? . .
C(15) C(16) 1.409(6) ? . .
C(15) C(20) 1.493(7) ? . .
C(16) C(17) 1.369(8) ? . .
C(17) C(18) 1.388(8) ? . .
C(18) C(19) 1.401(6) ? . .
C(19) C(21) 1.505(7) ? . .
C(22) C(23) 1.406(6) ? . .
C(22) C(27) 1.401(9) ? . .
C(23) C(24) 1.382(9) ? . .
C(23) C(28) 1.50(1) ? . .
C(24) C(25) 1.38(1) ? . .
C(25) C(26) 1.379(7) ? . .
C(26) C(27) 1.393(9) ? . .
C(27) C(29) 1.517(6) ? . .
C(30) C(31) 1.402(8) ? . .
C(30) C(35) 1.39(1) ? . .
C(31) C(30) 1.402(8) ? . .
C(31) C(32) 1.381(8) ? . .
C(31) C(36) 1.49(1) ? . .
C(32) C(31) 1.381(8) ? . .
C(32) C(33) 1.38(1) ? . .
C(33) C(34) 1.38(1) ? . .
C(34) C(35) 1.374(7) ? . .
C(35) C(37) 1.509(9) ? . .
C(36) C(31) 1.49(1) ? . .
